data_1557499
loop_
_publ_author_name
'Ptak, Maciej'
'Svane, Katrine L.'
'Collings, Ines E.'
'Paraguassu, Waldeci'

_publ_section_title
;
 Effect of Alkali and Trivalent Metal Ions on the High-Pressure Phase
 Transition of [C2H5NH3]MI0.5MIII0.5(HCOO)3 (MI = Na, K and MIII = Cr, Al)
 Heterometallic Perovskites
;
_journal_name_full 'The Journal of Physical Chemistry C'
_journal_paper_doi 10.1021/acs.jpcc.0c00372
_journal_year 2020
_chemical_formula_moiety 'C6 H6 Cr K O12, 2(C2 H8 N)'
_chemical_formula_sum 'C10 H22 Cr K N2 O12'
_chemical_formula_weight 453.39
_space_group_crystal_system monoclinic
_space_group_IT_number 14
_space_group_name_Hall '-P 2yn'
_space_group_name_H-M_alt 'P 1 21/n 1'
_atom_sites_solution_hydrogens geom
_audit_creation_method SHELXL-2016/6
_cell_angle_alpha 90
_cell_angle_beta 94.74(3)
_cell_angle_gamma 90
_cell_formula_units_Z 2
_cell_length_a 8.2036(10)
_cell_length_b 8.1487(12)
_cell_length_c 12.344(12)
_cell_measurement_reflns_used 315
_cell_measurement_temperature 293(2)
_cell_measurement_theta_max 14.4230
_cell_measurement_theta_min 2.0390
_cell_volume 822.4(8)
_computing_cell_refinement 'CrysAlisPro (Agilent Technologies, 2013)'
_computing_data_reduction 'CrysAlisPro (Agilent Technologies, 2013)'
_computing_molecular_graphics 'SHELXLE-2011 (Huebschle, 2011)'
_computing_structure_refinement 'SHELXL-2016/6 (Sheldrick, 2016)'
_computing_structure_solution 'SHELXT 2014/5 (Sheldrick, 2014)'
_diffrn_ambient_pressure '2.98 GPa'
_diffrn_ambient_temperature 293(2)
_diffrn_detector_area_resol_mean 7
_diffrn_measured_fraction_theta_full 0.442
_diffrn_measured_fraction_theta_max 0.442
_diffrn_measurement_device_type 'ID15B beamline, ESRF'
_diffrn_measurement_method 'omega scans'
_diffrn_radiation_type synchrotron
_diffrn_radiation_wavelength 0.41115
_diffrn_reflns_av_R_equivalents 0.0293
_diffrn_reflns_av_unetI/netI 0.0405
_diffrn_reflns_Laue_measured_fraction_full 0.442
_diffrn_reflns_Laue_measured_fraction_max 0.442
_diffrn_reflns_limit_h_max 10
_diffrn_reflns_limit_h_min -10
_diffrn_reflns_limit_k_max 9
_diffrn_reflns_limit_k_min -10
_diffrn_reflns_limit_l_max 8
_diffrn_reflns_limit_l_min -7
_diffrn_reflns_number 1869
_diffrn_reflns_point_group_measured_fraction_full 0.442
_diffrn_reflns_point_group_measured_fraction_max 0.442
_diffrn_reflns_theta_full 14.282
_diffrn_reflns_theta_max 14.882
_diffrn_reflns_theta_min 1.795
_diffrn_source synchrotron
_exptl_absorpt_coefficient_mu 0.234
_exptl_absorpt_correction_T_max 1.00000
_exptl_absorpt_correction_T_min 0.44361
_exptl_absorpt_correction_type multi-scan
_exptl_absorpt_process_details
;
CrysAlisPro 1.171.39.46 (Rigaku Oxford Diffraction, 2018)
Empirical absorption correction using spherical harmonics,
 implemented in SCALE3 ABSPACK scaling algorithm.
;
_exptl_crystal_colour 'dark blue'
_exptl_crystal_density_diffrn 1.831
_exptl_crystal_description block
_exptl_crystal_F_000 470
_exptl_crystal_size_max 0.050
_exptl_crystal_size_mid 0.030
_exptl_crystal_size_min 0.020
_refine_diff_density_max 0.725
_refine_diff_density_min -0.603
_refine_diff_density_rms 0.107
_refine_ls_extinction_method none
_refine_ls_goodness_of_fit_ref 1.937
_refine_ls_hydrogen_treatment constr
_refine_ls_matrix_type full
_refine_ls_number_parameters 53
_refine_ls_number_reflns 743
_refine_ls_number_restraints 0
_refine_ls_restrained_S_all 1.937
_refine_ls_R_factor_all 0.1393
_refine_ls_R_factor_gt 0.1099
_refine_ls_shift/su_max 0.000
_refine_ls_shift/su_mean 0.000
_refine_ls_structure_factor_coef Fsqd
_refine_ls_weighting_details 'w=1/[\s^2^(Fo^2^)+(0.1000P)^2^] where P=(Fo^2^+2Fc^2^)/3'
_refine_ls_weighting_scheme calc
_refine_ls_wR_factor_gt 0.2931
_refine_ls_wR_factor_ref 0.3263
_reflns_Friedel_coverage 0.000
_reflns_number_gt 500
_reflns_number_total 743
_reflns_threshold_expression 'I > 2\s(I)'
_cod_data_source_file jp0c00372_si_002.cif
_cod_data_source_block EtaKCrF_c4_p09
_cod_original_cell_volume 822.3(8)
_cod_original_sg_symbol_H-M 'P 21/n'
_cod_database_code 1557499
_shelx_shelxl_version_number 2016/6
_shelx_space_group_comment
;
The symmetry employed for this shelxl refinement is uniquely defined
by the following loop, which should always be used as a source of
symmetry information in preference to the above space-group names.
They are only intended as comments.
;

loop_
_space_group_symop_operation_xyz
'x, y, z'
'-x+1/2, y+1/2, -z+1/2'
'-x, -y, -z'
'x-1/2, -y-1/2, z-1/2'

loop_
_atom_site_label
_atom_site_type_symbol
_atom_site_fract_x
_atom_site_fract_y
_atom_site_fract_z
_atom_site_U_iso_or_equiv
_atom_site_adp_type
_atom_site_occupancy
_atom_site_site_symmetry_order
_atom_site_calc_flag
_atom_site_refinement_flags_posn
_atom_site_refinement_flags_adp
_atom_site_refinement_flags_occupancy
_atom_site_disorder_assembly
_atom_site_disorder_group
Cr1 Cr 0.500000 0.500000 0.500000 0.0482(10) Uiso 1 2 d S . P . .
K1 K 0.500000 0.500000 1.000000 0.0589(12) Uiso 1 2 d S . P . .
C1 C 0.7999(12) 0.3282(12) 0.473(2) 0.063(3) Uiso 1 1 d . . . . .
H1 H 0.768967 0.266035 0.530764 0.076 Uiso 1 1 calc R U . . .
C2 C 0.3408(13) 0.1847(12) 0.5121(19) 0.062(3) Uiso 1 1 d . . . . .
H2 H 0.270750 0.222539 0.454419 0.075 Uiso 1 1 calc R U . . .
C3 C 0.5819(14) 0.4830(13) 0.732(2) 0.063(3) Uiso 1 1 d . . . . .
H3 H 0.486475 0.421176 0.730505 0.076 Uiso 1 1 calc R U . . .
O1 O 0.7026(8) 0.4397(9) 0.4321(12) 0.063(2) Uiso 1 1 d . . . . .
O2 O 0.9335(8) 0.3010(9) 0.4368(13) 0.069(2) Uiso 1 1 d . . . . .
O3 O 0.4634(7) 0.2732(9) 0.5449(11) 0.0596(19) Uiso 1 1 d . . . . .
O4 O 0.3106(9) 0.0509(11) 0.5536(15) 0.075(2) Uiso 1 1 d . . . . .
O5 O 0.6272(8) 0.5324(8) 0.6392(14) 0.0572(19) Uiso 1 1 d . . . . .
O6 O 0.6538(12) 0.5103(10) 0.8231(17) 0.082(3) Uiso 1 1 d . . . . .
N1 N 0.9726(11) 0.5519(13) 0.751(2) 0.071(3) Uiso 1 1 d . . . . .
H1A H 1.015135 0.594920 0.692975 0.107 Uiso 1 1 calc R U . . .
H1B H 1.026677 0.589441 0.811047 0.107 Uiso 1 1 calc R U . . .
H1C H 0.867709 0.580308 0.749960 0.107 Uiso 1 1 calc R U . . .
C4 C 0.9862(12) 0.3695(13) 0.7471(19) 0.066(3) Uiso 1 1 d . . . . .
H4A H 0.957866 0.325426 0.816056 0.079 Uiso 1 1 calc R U . . .
H4B H 0.906874 0.328195 0.691036 0.079 Uiso 1 1 calc R U . . .
C5 C 1.1402(13) 0.3116(15) 0.727(2) 0.078(4) Uiso 1 1 d . . . . .
H5A H 1.140761 0.283565 0.651273 0.117 Uiso 1 1 calc R U . . .
H5B H 1.165672 0.216063 0.770421 0.117 Uiso 1 1 calc R U . . .
H5C H 1.220363 0.395220 0.744623 0.117 Uiso 1 1 calc R U . . .

loop_
_atom_type_symbol
_atom_type_description
_atom_type_scat_dispersion_real
_atom_type_scat_dispersion_imag
_atom_type_scat_source
C C -0.0001 0.0005 'International Tables Vol C Tables 4.2.6.8 and 6.1.1.4'
H H 0.0000 0.0000 'International Tables Vol C Tables 4.2.6.8 and 6.1.1.4'
N N 0.0006 0.0010 'International Tables Vol C Tables 4.2.6.8 and 6.1.1.4'
O O 0.0018 0.0018 'International Tables Vol C Tables 4.2.6.8 and 6.1.1.4'
K K 0.0805 0.0845 'International Tables Vol C Tables 4.2.6.8 and 6.1.1.4'
Cr Cr 0.1612 0.2219 'International Tables Vol C Tables 4.2.6.8 and 6.1.1.4'

loop_
_geom_angle_atom_site_label_1
_geom_angle_atom_site_label_2
_geom_angle_atom_site_label_3
_geom_angle
_geom_angle_site_symmetry_1
_geom_angle_site_symmetry_3
_geom_angle_publ_flag
O5 Cr1 O5 180.0 . 3_666 ?
O5 Cr1 O3 87.8(4) . . ?
O5 Cr1 O3 92.2(4) 3_666 . ?
O5 Cr1 O3 92.2(4) . 3_666 ?
O5 Cr1 O3 87.8(4) 3_666 3_666 ?
O3 Cr1 O3 180.0 . 3_666 ?
O5 Cr1 O1 90.0(5) . 3_666 ?
O5 Cr1 O1 90.0(5) 3_666 3_666 ?
O3 Cr1 O1 87.8(4) . 3_666 ?
O3 Cr1 O1 92.2(4) 3_666 3_666 ?
O5 Cr1 O1 90.0(5) . . ?
O5 Cr1 O1 90.0(5) 3_666 . ?
O3 Cr1 O1 92.2(4) . . ?
O3 Cr1 O1 87.8(4) 3_666 . ?
O1 Cr1 O1 180.0 3_666 . ?
O6 K1 O6 180.0 . 3_667 ?
O6 K1 O4 71.9(5) . 4_666 ?
O6 K1 O4 108.1(5) 3_667 4_666 ?
O6 K1 O4 108.1(5) . 2_556 ?
O6 K1 O4 71.9(5) 3_667 2_556 ?
O4 K1 O4 180.0 4_666 2_556 ?
O6 K1 O2 83.4(4) . 4_566 ?
O6 K1 O2 96.6(4) 3_667 4_566 ?
O4 K1 O2 95.8(2) 4_666 4_566 ?
O4 K1 O2 84.2(3) 2_556 4_566 ?
O6 K1 O2 96.6(4) . 2_656 ?
O6 K1 O2 83.4(4) 3_667 2_656 ?
O4 K1 O2 84.2(3) 4_666 2_656 ?
O4 K1 O2 95.8(2) 2_556 2_656 ?
O2 K1 O2 180.0 4_566 2_656 ?
O6 K1 C1 77.2(5) . 2_656 ?
O6 K1 C1 102.8(5) 3_667 2_656 ?
O4 K1 C1 67.5(3) 4_666 2_656 ?
O4 K1 C1 112.5(3) 2_556 2_656 ?
O2 K1 C1 157.5(4) 4_566 2_656 ?
O2 K1 C1 22.5(4) 2_656 2_656 ?
O6 K1 C1 102.8(5) . 4_566 ?
O6 K1 C1 77.2(5) 3_667 4_566 ?
O4 K1 C1 112.5(3) 4_666 4_566 ?
O4 K1 C1 67.5(3) 2_556 4_566 ?
O2 K1 C1 22.5(4) 4_566 4_566 ?
O2 K1 C1 157.5(4) 2_656 4_566 ?
C1 K1 C1 180.0 2_656 4_566 ?
O6 K1 C2 64.5(5) . 4_666 ?
O6 K1 C2 115.5(5) 3_667 4_666 ?
O4 K1 C2 22.2(3) 4_666 4_666 ?
O4 K1 C2 157.8(3) 2_556 4_666 ?
O2 K1 C2 74.4(2) 4_566 4_666 ?
O2 K1 C2 105.6(2) 2_656 4_666 ?
C1 K1 C2 87.0(2) 2_656 4_666 ?
C1 K1 C2 93.0(2) 4_566 4_666 ?
O6 K1 C2 115.5(5) . 2_556 ?
O6 K1 C2 64.5(5) 3_667 2_556 ?
O4 K1 C2 157.8(3) 4_666 2_556 ?
O4 K1 C2 22.2(3) 2_556 2_556 ?
O2 K1 C2 105.6(2) 4_566 2_556 ?
O2 K1 C2 74.4(2) 2_656 2_556 ?
C1 K1 C2 93.0(2) 2_656 2_556 ?
C1 K1 C2 87.0(2) 4_566 2_556 ?
C2 K1 C2 180.0 4_666 2_556 ?
O6 K1 C3 162.0(3) . 3_667 ?
O6 K1 C3 18.0(3) 3_667 3_667 ?
O4 K1 C3 91.5(5) 4_666 3_667 ?
O4 K1 C3 88.5(5) 2_556 3_667 ?
O2 K1 C3 105.8(4) 4_566 3_667 ?
O2 K1 C3 74.2(4) 2_656 3_667 ?
C1 K1 C3 90.3(5) 2_656 3_667 ?
C1 K1 C3 89.7(5) 4_566 3_667 ?
C2 K1 C3 102.5(5) 4_666 3_667 ?
C2 K1 C3 77.5(5) 2_556 3_667 ?
O6 K1 C3 18.0(3) . . ?
O6 K1 C3 162.0(3) 3_667 . ?
O4 K1 C3 88.5(5) 4_666 . ?
O4 K1 C3 91.5(5) 2_556 . ?
O2 K1 C3 74.2(4) 4_566 . ?
O2 K1 C3 105.8(4) 2_656 . ?
C1 K1 C3 89.7(5) 2_656 . ?
C1 K1 C3 90.3(5) 4_566 . ?
C2 K1 C3 77.5(5) 4_666 . ?
C2 K1 C3 102.5(5) 2_556 . ?
C3 K1 C3 180.0 3_667 . ?
O2 C1 O1 121.9(18) . . ?
O2 C1 K1 54.2(5) . 2_646 ?
O1 C1 K1 161.3(13) . 2_646 ?
O2 C1 H1 119.0 . . ?
O1 C1 H1 119.0 . . ?
K1 C1 H1 68.1 2_646 . ?
O4 C2 O3 123.1(15) . . ?
O4 C2 K1 52.8(5) . 2_546 ?
O3 C2 K1 162.4(16) . 2_546 ?
O4 C2 H2 118.5 . . ?
O3 C2 H2 118.5 . . ?
K1 C2 H2 68.5 2_546 . ?
O6 C3 O5 126.4(13) . . ?
O6 C3 K1 40.4(11) . . ?
O5 C3 K1 158.7(10) . . ?
O6 C3 H3 116.8 . . ?
O5 C3 H3 116.8 . . ?
K1 C3 H3 79.1 . . ?
C1 O1 Cr1 121.8(13) . . ?
C1 O2 K1 103.3(8) . 2_646 ?
C2 O3 Cr1 125.4(9) . . ?
C2 O4 K1 105.0(7) . 2_546 ?
C3 O5 Cr1 124.3(8) . . ?
C3 O6 K1 121.6(12) . . ?
C4 N1 H1A 109.5 . . ?
C4 N1 H1B 109.5 . . ?
H1A N1 H1B 109.5 . . ?
C4 N1 H1C 109.5 . . ?
H1A N1 H1C 109.5 . . ?
H1B N1 H1C 109.5 . . ?
C5 C4 N1 114.5(10) . . ?
C5 C4 H4A 108.6 . . ?
N1 C4 H4A 108.6 . . ?
C5 C4 H4B 108.6 . . ?
N1 C4 H4B 108.6 . . ?
H4A C4 H4B 107.6 . . ?
C4 C5 H5A 109.5 . . ?
C4 C5 H5B 109.5 . . ?
H5A C5 H5B 109.5 . . ?
C4 C5 H5C 109.5 . . ?
H5A C5 H5C 109.5 . . ?
H5B C5 H5C 109.5 . . ?

loop_
_geom_bond_atom_site_label_1
_geom_bond_atom_site_label_2
_geom_bond_distance
_geom_bond_site_symmetry_2
_geom_bond_publ_flag
Cr1 O5 1.953(14) . ?
Cr1 O5 1.953(14) 3_666 ?
Cr1 O3 1.960(8) . ?
Cr1 O3 1.960(8) 3_666 ?
Cr1 O1 1.984(10) 3_666 ?
Cr1 O1 1.984(10) . ?
K1 O6 2.61(2) . ?
K1 O6 2.61(2) 3_667 ?
K1 O4 2.612(7) 4_666 ?
K1 O4 2.612(7) 2_556 ?
K1 O2 2.617(8) 4_566 ?
K1 O2 2.617(8) 2_656 ?
K1 C1 3.141(10) 2_656 ?
K1 C1 3.141(10) 4_566 ?
K1 C2 3.168(11) 4_666 ?
K1 C2 3.168(10) 2_556 ?
K1 C3 3.43(3) 3_667 ?
K1 C3 3.43(3) . ?
C1 O2 1.24(2) . ?
C1 O1 1.284(13) . ?
C1 H1 0.9300 . ?
C2 O4 1.239(17) . ?
C2 O3 1.275(12) . ?
C2 H2 0.9300 . ?
C3 O6 1.24(3) . ?
C3 O5 1.30(3) . ?
C3 H3 0.9300 . ?
N1 C4 1.492(13) . ?
N1 H1A 0.8900 . ?
N1 H1B 0.8900 . ?
N1 H1C 0.8900 . ?
C4 C5 1.390(18) . ?
C4 H4A 0.9700 . ?
C4 H4B 0.9700 . ?
C5 H5A 0.9600 . ?
C5 H5B 0.9600 . ?
C5 H5C 0.9600 . ?
